data_1533303
loop_
_publ_author_name
'Zhang Haoyu'
'Chen Zhenxia'
'Weng Linhong'
'Zhou Yaming'
'Zhao Dongyuan'

_publ_section_title
;
 Hydrothermal synthesis of new berylloborophosphates M(I) Be B P O (M(I) =
 K(+), Na(+) and (N H4)(+)) with zeolite ANA framework topology
;
_journal_name_full 'Microporous and Mesoporous Materials'
_journal_page_first 309
_journal_page_last 316
_journal_volume 57
_journal_year 2003
_chemical_formula_sum 'B Be H0.666 K O8.333 P2'
_chemical_name_systematic 'K (Be B P2 O8) (H2 O)0.333'
_space_group_IT_number 198
_symmetry_space_group_name_Hall 'P 2ac 2ab 3'
_symmetry_space_group_name_H-M 'P 21 3'
_cell_angle_alpha 90
_cell_angle_beta 90
_cell_angle_gamma 90
_cell_formula_units_Z 12
_cell_length_a 12.427
_cell_length_b 12.427
_cell_length_c 12.427
_cell_volume 1919.106
_citation_journal_id_ASTM MIMMFJ
_cod_data_source_file ZhangHaoyu_MIMMFJ_2003_496.cif
_cod_data_source_block H0.666B1Be1K1O8.333P2
_cod_original_formula_sum 'H0.666 B1 Be1 K1 O8.333 P2'
_cod_database_code 1533303

loop_
_symmetry_equiv_pos_as_xyz
x,y,z
-x+1/2,-y,z+1/2
x+1/2,-y+1/2,-z
-x,y+1/2,-z+1/2
z,x,y
-z+1/2,-x,y+1/2
z+1/2,-x+1/2,-y
-z,x+1/2,-y+1/2
y,z,x
y+1/2,-z+1/2,-x
-y,z+1/2,-x+1/2
-y+1/2,-z,x+1/2

loop_
_atom_site_label
_atom_site_type_symbol
_atom_site_fract_x
_atom_site_fract_y
_atom_site_fract_z
_atom_site_occupancy
_atom_site_U_iso_or_equiv
O9 O-2 0.1237 0.8763 0.3763 1 0.0
O7 O-2 0.3591 0.2497 0.1245 1 0.0
O3 O-2 0.9187 0.1221 0.1893 1 0.0
P1 P+5 0.4103 0.1444 0.1617 1 0.0
O1 O-2 0.7286 0.1265 0.1203 1 0.0
B1 B+3 0.8744 0.1405 0.8924 1 0.0
O8 O-2 0.8912 0.1253 0.0009 1 0.0
O6 O-2 0.4219 0.1437 0.2856 1 0.0
P2 P+5 0.8396 0.0882 0.1058 1 0.0
O5 O-2 0.8282 -0.0349 0.1039 1 0.0
K2 K+1 0.6498 0.1498 0.3502 1 0.0
K3 K+1 0.1251 0.1251 0.1251 1 0.0
O2 O-2 0.5205 0.1286 0.121 1 0.0
O4 O-2 0.3317 0.0625 0.129 1 0.0
Be1 Be+2 0.6241 0.1833 0.067 1 0.0
K1 K+1 0.6006 0.8994 0.1006 1 0.0
